data_4074916
loop_
_publ_author_name
'Kudoh, Kenichi'
'Okamoto, Toshihiro'
'Yamaguchi, Shigehiro'

_publ_section_title
;
 Reactions of Fused Polycyclic 1,2-Dithiins with Transition
 Metals:&#x00A0; Synthesis of Heteroacenes via Desulfurization
;
_journal_issue 9
_journal_name_full Organometallics
_journal_page_first 2374
_journal_paper_doi 10.1021/om051000g
_journal_volume 25
_journal_year 2006
_chemical_formula_sum 'C45 H52 Cl2 N P Pd S6 Si2'
_chemical_formula_weight 1063.69
_chemical_name_common Paladium-Complex
_chemical_name_systematic
; 
 ? 
;
_space_group_IT_number 2
_symmetry_cell_setting triclinic
_symmetry_space_group_name_Hall '-P 1'
_symmetry_space_group_name_H-M 'P -1'
_atom_sites_solution_hydrogens geom
_atom_sites_solution_primary direct
_atom_sites_solution_secondary difmap
_audit_creation_method SHELXL-97
_cell_angle_alpha 90.384(3)
_cell_angle_beta 96.225(5)
_cell_angle_gamma 106.675(7)
_cell_formula_units_Z 2
_cell_length_a 10.886(4)
_cell_length_b 12.357(5)
_cell_length_c 19.233(7)
_cell_measurement_reflns_used 5739
_cell_measurement_temperature 173(2)
_cell_measurement_theta_max 27.4835
_cell_measurement_theta_min 3.0494
_cell_volume 2461.8(16)
_computing_molecular_graphics 'ORTEP 3 for windows'
_computing_structure_refinement 'SHELXL-97 (Sheldrick, 1997)'
_computing_structure_solution 'SHELXS-97 (Sheldrick, 1990)'
_diffrn_ambient_temperature 173(2)
_diffrn_measured_fraction_theta_full 0.957
_diffrn_measured_fraction_theta_max 0.957
_diffrn_measurement_device_type
;
Saturn70 CCD (4x4 bin mode) with MicroMax-007
;
_diffrn_measurement_method dtprofit.ref
_diffrn_radiation_monochromator graphite
_diffrn_radiation_source 'fine-focus sealed tube'
_diffrn_radiation_type MoK\a
_diffrn_radiation_wavelength 0.71070
_diffrn_reflns_av_R_equivalents 0.0527
_diffrn_reflns_av_sigmaI/netI 0.0803
_diffrn_reflns_limit_h_max 12
_diffrn_reflns_limit_h_min -12
_diffrn_reflns_limit_k_max 12
_diffrn_reflns_limit_k_min -14
_diffrn_reflns_limit_l_max 22
_diffrn_reflns_limit_l_min -22
_diffrn_reflns_number 15468
_diffrn_reflns_theta_full 25.00
_diffrn_reflns_theta_max 25.00
_diffrn_reflns_theta_min 3.05
_exptl_absorpt_coefficient_mu 0.854
_exptl_absorpt_correction_T_max 0.9831
_exptl_absorpt_correction_T_min 0.7629
_exptl_absorpt_correction_type empirical
_exptl_absorpt_process_details 1.0000
_exptl_crystal_colour brown
_exptl_crystal_density_diffrn 1.435
_exptl_crystal_density_meas ?
_exptl_crystal_density_method 'not measured'
_exptl_crystal_description Plate
_exptl_crystal_F_000 1096
_exptl_crystal_size_max 0.20
_exptl_crystal_size_mid 0.10
_exptl_crystal_size_min 0.02
_refine_diff_density_max 1.042
_refine_diff_density_min -1.656
_refine_diff_density_rms 0.125
_refine_ls_extinction_coef none
_refine_ls_extinction_method none
_refine_ls_goodness_of_fit_ref 1.022
_refine_ls_hydrogen_treatment none
_refine_ls_matrix_type full
_refine_ls_number_parameters 524
_refine_ls_number_reflns 8292
_refine_ls_number_restraints 0
_refine_ls_restrained_S_all 1.022
_refine_ls_R_factor_all 0.0740
_refine_ls_R_factor_gt 0.0549
_refine_ls_shift/su_max 0.018
_refine_ls_shift/su_mean 0.001
_refine_ls_structure_factor_coef Fsqd
_refine_ls_weighting_details 'calc w=1/[\s^2^(Fo^2^)+(0.0961P)^2^+0.0000P] where P=(Fo^2^+2Fc^2^)/3'
_refine_ls_weighting_scheme calc
_refine_ls_wR_factor_gt 0.1498
_refine_ls_wR_factor_ref 0.1619
_reflns_number_gt 6165
_reflns_number_total 8292
_reflns_threshold_expression >2sigma(I)
_cod_data_source_file om051000gsi20051120_092336.cif
_cod_data_source_block Paladium_complex_3
_cod_depositor_comments
;
The following automatic conversions were performed:

'_exptl_crystal_density_meas' value 'not measured' was changed to '?'
- the value is perceived as not measured.

Automatic conversion script
Id: cif_fix_values 3008 2015-01-20 13:52:24Z robertas 
;
_cod_original_cell_volume 2461.7(16)
_cod_original_sg_symbol_H-M P-1
_cod_database_code 4074916

loop_
_symmetry_equiv_pos_as_xyz
'x, y, z'
'-x, -y, -z'

loop_
_atom_site_label
_atom_site_type_symbol
_atom_site_fract_x
_atom_site_fract_y
_atom_site_fract_z
_atom_site_U_iso_or_equiv
_atom_site_adp_type
_atom_site_occupancy
_atom_site_symmetry_multiplicity
_atom_site_calc_flag
_atom_site_refinement_flags
Pd1 Pd 0.38807(3) 0.43188(3) -0.071103(19) 0.01465(14) Uani 1 1 d .
S1 S 0.26513(13) 0.48258(11) -0.16393(7) 0.0238(3) Uani 1 1 d .
C1 C 0.2664(4) 0.6250(4) -0.1579(3) 0.0162(11) Uani 1 1 d .
C2 C 0.2702(5) 0.6884(4) -0.2196(3) 0.0187(11) Uani 1 1 d .
S2 S 0.29596(13) 0.66437(11) -0.30378(7) 0.0243(3) Uani 1 1 d .
C3 C 0.2971(5) 0.8012(5) -0.3274(3) 0.0284(13) Uani 1 1 d .
C4 C 0.2787(5) 0.8618(5) -0.2723(3) 0.0274(13) Uani 1 1 d .
H16 H 0.2765 0.9380 -0.2746 0.033 Uiso 1 1 calc R
C5 C 0.2631(5) 0.7980(4) -0.2104(3) 0.0218(12) Uani 1 1 d .
S3 S 0.24775(14) 0.82475(12) -0.12374(7) 0.0259(3) Uani 1 1 d .
C6 C 0.2537(4) 0.6886(4) -0.1014(3) 0.0193(11) Uani 1 1 d .
C7 C 0.2443(4) 0.6542(4) -0.0292(3) 0.0182(11) Uani 1 1 d .
S4 S 0.47977(11) 0.61681(10) -0.02168(6) 0.0142(3) Uani 1 1 d .
C8 C 0.3322(4) 0.6150(4) 0.0116(3) 0.0161(11) Uani 1 1 d .
C9 C 0.2896(5) 0.5789(4) 0.0771(3) 0.0183(11) Uani 1 1 d .
S5 S 0.34669(12) 0.52085(11) 0.15032(7) 0.0205(3) Uani 1 1 d .
C10 C 0.2091(5) 0.5152(5) 0.1912(3) 0.0243(12) Uani 1 1 d .
C11 C 0.1245(5) 0.5558(5) 0.1494(3) 0.0256(13) Uani 1 1 d .
H17 H 0.0438 0.5591 0.1622 0.031 Uiso 1 1 calc R
C12 C 0.1697(5) 0.5922(5) 0.0851(3) 0.0217(12) Uani 1 1 d .
S6 S 0.10767(12) 0.64859(12) 0.01195(7) 0.0247(3) Uani 1 1 d .
Si1 Si 0.32873(17) 0.84917(15) -0.41771(9) 0.0338(4) Uani 1 1 d .
C13 C 0.4299(7) 0.7652(6) -0.4521(4) 0.0516(19) Uani 1 1 d .
H18 H 0.4483 0.7882 -0.4994 0.077 Uiso 1 1 calc R
H19 H 0.3831 0.6845 -0.4534 0.077 Uiso 1 1 calc R
H20 H 0.5113 0.7791 -0.4213 0.077 Uiso 1 1 calc R
C14 C 0.4184(7) 1.0041(6) -0.4086(4) 0.053(2) Uani 1 1 d .
H21 H 0.4371 1.0328 -0.4549 0.080 Uiso 1 1 calc R
H22 H 0.4996 1.0150 -0.3781 0.080 Uiso 1 1 calc R
H23 H 0.3654 1.0451 -0.3882 0.080 Uiso 1 1 calc R
C15 C 0.1678(7) 0.8217(7) -0.4749(4) 0.053(2) Uani 1 1 d .
C16 C 0.0963(9) 0.6993(8) -0.4788(5) 0.093(3) Uani 1 1 d .
H24 H 0.1475 0.6566 -0.4995 0.139 Uiso 1 1 calc R
H25 H 0.0135 0.6871 -0.5078 0.139 Uiso 1 1 calc R
H26 H 0.0810 0.6734 -0.4316 0.139 Uiso 1 1 calc R
C17 C 0.0837(8) 0.8845(9) -0.4436(5) 0.077(3) Uani 1 1 d .
H27 H 0.1278 0.9658 -0.4409 0.115 Uiso 1 1 calc R
H28 H 0.0681 0.8582 -0.3965 0.115 Uiso 1 1 calc R
H29 H 0.0011 0.8699 -0.4733 0.115 Uiso 1 1 calc R
C18 C 0.1885(9) 0.8637(10) -0.5490(4) 0.091(3) Uani 1 1 d .
H30 H 0.2335 0.9448 -0.5463 0.136 Uiso 1 1 calc R
H31 H 0.1046 0.8501 -0.5773 0.136 Uiso 1 1 calc R
H32 H 0.2404 0.8228 -0.5707 0.136 Uiso 1 1 calc R
Si2 Si 0.17903(15) 0.45941(15) 0.28121(8) 0.0290(4) Uani 1 1 d .
C19 C 0.1093(7) 0.3026(6) 0.2738(4) 0.0507(19) Uani 1 1 d .
H33 H 0.0304 0.2830 0.2408 0.076 Uiso 1 1 calc R
H34 H 0.0889 0.2739 0.3198 0.076 Uiso 1 1 calc R
H35 H 0.1721 0.2687 0.2569 0.076 Uiso 1 1 calc R
C20 C 0.0580(6) 0.5258(6) 0.3111(3) 0.0447(18) Uani 1 1 d .
H36 H 0.0950 0.6081 0.3145 0.067 Uiso 1 1 calc R
H37 H 0.0359 0.4981 0.3571 0.067 Uiso 1 1 calc R
H38 H -0.0199 0.5057 0.2774 0.067 Uiso 1 1 calc R
C21 C 0.3316(6) 0.5021(6) 0.3442(3) 0.0351(15) Uani 1 1 d .
C22 C 0.4314(6) 0.4455(7) 0.3232(4) 0.0489(19) Uani 1 1 d .
H39 H 0.3946 0.3632 0.3222 0.073 Uiso 1 1 calc R
H40 H 0.5088 0.4681 0.3573 0.073 Uiso 1 1 calc R
H41 H 0.4545 0.4693 0.2767 0.073 Uiso 1 1 calc R
C23 C 0.3894(7) 0.6298(6) 0.3459(4) 0.053(2) Uani 1 1 d .
H42 H 0.4095 0.6540 0.2990 0.079 Uiso 1 1 calc R
H43 H 0.4686 0.6516 0.3787 0.079 Uiso 1 1 calc R
H44 H 0.3272 0.6661 0.3611 0.079 Uiso 1 1 calc R
C24 C 0.2993(7) 0.4636(7) 0.4179(4) 0.058(2) Uani 1 1 d .
H45 H 0.2625 0.3812 0.4167 0.087 Uiso 1 1 calc R
H46 H 0.2367 0.4995 0.4330 0.087 Uiso 1 1 calc R
H47 H 0.3783 0.4856 0.4509 0.087 Uiso 1 1 calc R
P1 P 0.29293(12) 0.24255(11) -0.09469(7) 0.0158(3) Uani 1 1 d .
C25 C 0.1570(5) 0.1867(4) -0.1623(3) 0.0182(11) Uani 1 1 d .
C26 C 0.0534(5) 0.2328(5) -0.1639(3) 0.0264(13) Uani 1 1 d .
H1 H 0.0578 0.2940 -0.1327 0.032 Uiso 1 1 calc R
C27 C -0.0564(5) 0.1887(6) -0.2117(3) 0.0374(16) Uani 1 1 d .
H2 H -0.1266 0.2201 -0.2129 0.045 Uiso 1 1 calc R
C28 C -0.0633(6) 0.0995(6) -0.2572(3) 0.0421(18) Uani 1 1 d .
H3 H -0.1379 0.0701 -0.2899 0.051 Uiso 1 1 calc R
C29 C 0.0384(6) 0.0533(6) -0.2549(3) 0.0422(17) Uani 1 1 d .
H4 H 0.0334 -0.0085 -0.2858 0.051 Uiso 1 1 calc R
C30 C 0.1486(5) 0.0973(5) -0.2075(3) 0.0326(14) Uani 1 1 d .
H5 H 0.2183 0.0652 -0.2064 0.039 Uiso 1 1 calc R
C31 C 0.4159(4) 0.1767(4) -0.1120(3) 0.0169(11) Uani 1 1 d .
C32 C 0.4570(5) 0.1859(5) -0.1794(3) 0.0270(13) Uani 1 1 d .
H6 H 0.4154 0.2201 -0.2152 0.032 Uiso 1 1 calc R
C33 C 0.5576(5) 0.1452(5) -0.1933(3) 0.0349(15) Uani 1 1 d .
H7 H 0.5835 0.1494 -0.2390 0.042 Uiso 1 1 calc R
C34 C 0.6213(5) 0.0980(5) -0.1406(3) 0.0341(15) Uani 1 1 d .
H8 H 0.6898 0.0692 -0.1506 0.041 Uiso 1 1 calc R
C35 C 0.5847(5) 0.0929(5) -0.0732(3) 0.0295(14) Uani 1 1 d .
H9 H 0.6305 0.0636 -0.0367 0.035 Uiso 1 1 calc R
C36 C 0.4804(5) 0.1311(4) -0.0596(3) 0.0226(12) Uani 1 1 d .
H10 H 0.4537 0.1257 -0.0140 0.027 Uiso 1 1 calc R
C37 C 0.2224(4) 0.1826(4) -0.0168(3) 0.0196(11) Uani 1 1 d .
C38 C 0.1807(5) 0.2524(5) 0.0268(3) 0.0250(12) Uani 1 1 d .
H11 H 0.1982 0.3308 0.0188 0.030 Uiso 1 1 calc R
C39 C 0.1131(5) 0.2058(6) 0.0824(3) 0.0320(14) Uani 1 1 d .
H12 H 0.0818 0.2524 0.1112 0.038 Uiso 1 1 calc R
C40 C 0.0917(5) 0.0939(6) 0.0958(3) 0.0386(17) Uani 1 1 d .
H13 H 0.0493 0.0641 0.1351 0.046 Uiso 1 1 calc R
C41 C 0.1312(5) 0.0231(5) 0.0523(3) 0.0353(16) Uani 1 1 d .
H14 H 0.1149 -0.0549 0.0615 0.042 Uiso 1 1 calc R
C42 C 0.1950(5) 0.0673(4) -0.0047(3) 0.0237(12) Uani 1 1 d .
H15 H 0.2199 0.0190 -0.0355 0.028 Uiso 1 1 calc R
C43 C 0.2052(10) 0.3379(7) -0.3450(5) 0.075(3) Uani 1 1 d .
H48 H 0.2624 0.3808 -0.3043 0.090 Uiso 1 1 calc R
H49 H 0.1151 0.3165 -0.3334 0.090 Uiso 1 1 calc R
Cl1 Cl 0.2496(4) 0.2172(4) -0.3646(2) 0.1563(16) Uani 1 1 d .
Cl2 Cl 0.2193(4) 0.4211(3) -0.41925(19) 0.1345(13) Uani 1 1 d .
C44 C 0.6192(6) 0.8515(7) -0.2351(5) 0.0505(19) Uani 1 1 d .
N1 N 0.6505(7) 0.8981(6) -0.2843(4) 0.070(2) Uani 1 1 d .
C45 C 0.5814(7) 0.7917(7) -0.1737(4) 0.056(2) Uani 1 1 d .
H50 H 0.5427 0.7111 -0.1862 0.084 Uiso 1 1 calc R
H51 H 0.5182 0.8216 -0.1536 0.084 Uiso 1 1 calc R
H52 H 0.6574 0.8014 -0.1393 0.084 Uiso 1 1 calc R

loop_
_atom_site_aniso_label
_atom_site_aniso_U_11
_atom_site_aniso_U_22
_atom_site_aniso_U_33
_atom_site_aniso_U_23
_atom_site_aniso_U_13
_atom_site_aniso_U_12
Pd1 0.0150(2) 0.0126(2) 0.0166(2) 0.00040(14) 0.00081(15) 0.00489(16)
S1 0.0341(7) 0.0159(7) 0.0205(7) 0.0000(5) -0.0068(6) 0.0094(6)
C1 0.014(2) 0.017(3) 0.019(3) 0.001(2) 0.000(2) 0.007(2)
C2 0.017(2) 0.019(3) 0.021(3) -0.001(2) -0.002(2) 0.008(2)
S2 0.0343(7) 0.0219(7) 0.0184(7) 0.0022(5) 0.0037(6) 0.0107(6)
C3 0.031(3) 0.027(3) 0.029(3) 0.006(2) 0.006(3) 0.009(3)
C4 0.034(3) 0.019(3) 0.032(3) 0.006(2) 0.006(3) 0.012(3)
C5 0.023(3) 0.023(3) 0.021(3) 0.001(2) 0.005(2) 0.009(2)
S3 0.0402(8) 0.0222(7) 0.0218(7) 0.0034(5) 0.0060(6) 0.0183(7)
C6 0.015(2) 0.017(3) 0.026(3) 0.008(2) 0.001(2) 0.006(2)
C7 0.015(2) 0.023(3) 0.019(3) 0.000(2) 0.005(2) 0.009(2)
S4 0.0139(6) 0.0135(6) 0.0166(6) 0.0011(5) 0.0020(5) 0.0058(5)
C8 0.013(2) 0.014(3) 0.023(3) -0.001(2) 0.005(2) 0.004(2)
C9 0.019(2) 0.017(3) 0.019(3) -0.001(2) 0.004(2) 0.005(2)
S5 0.0187(6) 0.0267(7) 0.0183(7) 0.0041(5) 0.0043(5) 0.0093(6)
C10 0.019(3) 0.032(3) 0.024(3) 0.004(2) 0.011(2) 0.007(2)
C11 0.021(3) 0.036(3) 0.022(3) 0.006(2) 0.009(2) 0.009(3)
C12 0.019(3) 0.026(3) 0.022(3) 0.002(2) 0.001(2) 0.011(2)
S6 0.0194(6) 0.0357(8) 0.0249(8) 0.0075(6) 0.0052(6) 0.0161(6)
Si1 0.0471(10) 0.0337(10) 0.0228(9) 0.0102(7) 0.0109(8) 0.0124(8)
C13 0.075(5) 0.053(5) 0.040(4) 0.010(3) 0.030(4) 0.030(4)
C14 0.067(5) 0.040(4) 0.048(5) 0.015(3) 0.021(4) 0.003(4)
C15 0.060(5) 0.065(5) 0.030(4) 0.014(3) 0.001(3) 0.014(4)
C16 0.084(6) 0.089(8) 0.069(7) 0.005(5) -0.036(5) -0.017(6)
C17 0.064(5) 0.117(8) 0.060(6) 0.025(5) 0.008(4) 0.044(6)
C18 0.094(7) 0.160(11) 0.032(5) 0.037(6) 0.005(5) 0.057(7)
Si2 0.0286(8) 0.0389(10) 0.0216(8) 0.0067(7) 0.0080(7) 0.0112(8)
C19 0.067(5) 0.041(4) 0.037(4) 0.010(3) 0.010(4) 0.003(4)
C20 0.045(4) 0.073(5) 0.030(4) 0.012(3) 0.021(3) 0.033(4)
C21 0.036(3) 0.048(4) 0.022(3) -0.002(3) 0.001(3) 0.014(3)
C22 0.037(3) 0.079(6) 0.034(4) 0.004(4) -0.002(3) 0.023(4)
C23 0.052(4) 0.058(5) 0.040(4) -0.012(3) -0.002(3) 0.005(4)
C24 0.054(4) 0.085(6) 0.036(4) 0.013(4) 0.009(3) 0.020(4)
P1 0.0148(6) 0.0127(7) 0.0204(7) 0.0006(5) 0.0016(5) 0.0046(5)
C25 0.017(2) 0.017(3) 0.019(3) 0.003(2) 0.002(2) 0.002(2)
C26 0.022(3) 0.025(3) 0.033(3) 0.005(2) 0.005(2) 0.007(2)
C27 0.021(3) 0.042(4) 0.043(4) 0.018(3) -0.004(3) 0.002(3)
C28 0.027(3) 0.049(4) 0.034(4) 0.009(3) -0.007(3) -0.012(3)
C29 0.036(3) 0.042(4) 0.037(4) -0.017(3) 0.005(3) -0.006(3)
C30 0.028(3) 0.031(3) 0.038(4) -0.010(3) 0.001(3) 0.007(3)
C31 0.016(2) 0.013(3) 0.023(3) 0.000(2) 0.001(2) 0.006(2)
C32 0.027(3) 0.026(3) 0.030(3) 0.006(2) 0.007(2) 0.010(3)
C33 0.030(3) 0.044(4) 0.037(4) 0.000(3) 0.017(3) 0.016(3)
C34 0.027(3) 0.027(3) 0.054(4) 0.001(3) 0.014(3) 0.014(3)
C35 0.022(3) 0.019(3) 0.051(4) 0.007(3) 0.005(3) 0.010(2)
C36 0.020(3) 0.017(3) 0.032(3) 0.002(2) 0.007(2) 0.004(2)
C37 0.010(2) 0.025(3) 0.023(3) 0.000(2) 0.000(2) 0.005(2)
C38 0.021(3) 0.033(3) 0.022(3) 0.004(2) 0.001(2) 0.010(3)
C39 0.022(3) 0.052(4) 0.022(3) -0.002(3) 0.007(2) 0.009(3)
C40 0.021(3) 0.058(5) 0.030(3) 0.017(3) 0.006(3) -0.002(3)
C41 0.020(3) 0.033(4) 0.044(4) 0.019(3) 0.000(3) -0.005(3)
C42 0.017(2) 0.016(3) 0.034(3) 0.000(2) -0.006(2) 0.001(2)
C43 0.111(7) 0.060(6) 0.052(5) -0.002(4) 0.015(5) 0.022(5)
Cl1 0.153(3) 0.131(3) 0.178(4) 0.022(3) 0.040(3) 0.023(3)
Cl2 0.162(3) 0.113(3) 0.108(3) -0.005(2) -0.029(2) 0.023(2)
C44 0.033(4) 0.049(5) 0.064(5) -0.015(4) -0.003(4) 0.006(3)
N1 0.063(4) 0.065(5) 0.067(5) 0.003(4) 0.001(4) -0.001(4)
C45 0.039(4) 0.067(5) 0.055(5) 0.003(4) -0.006(3) 0.008(4)

loop_
_atom_type_symbol
_atom_type_description
_atom_type_scat_dispersion_real
_atom_type_scat_dispersion_imag
_atom_type_scat_source
C C 0.0033 0.0016 'International Tables Vol C Tables 4.2.6.8 and 6.1.1.4'
H H 0.0000 0.0000 'International Tables Vol C Tables 4.2.6.8 and 6.1.1.4'
Si Si 0.0817 0.0704 'International Tables Vol C Tables 4.2.6.8 and 6.1.1.4'
P P 0.1023 0.0942 'International Tables Vol C Tables 4.2.6.8 and 6.1.1.4'
S S 0.1246 0.1234 'International Tables Vol C Tables 4.2.6.8 and 6.1.1.4'
Pd Pd -0.9988 1.0072 'International Tables Vol C Tables 4.2.6.8 and 6.1.1.4'
Cl Cl 0.1484 0.1585 'International Tables Vol C Tables 4.2.6.8 and 6.1.1.4'
N N 0.0061 0.0033 'International Tables Vol C Tables 4.2.6.8 and 6.1.1.4'

loop_
_geom_angle_atom_site_label_1
_geom_angle_atom_site_label_2
_geom_angle_atom_site_label_3
_geom_angle
_geom_angle_site_symmetry_1
_geom_angle_site_symmetry_3
P1 Pd1 S1 92.97(5) . .
P1 Pd1 S4 87.96(5) . 2_665
S1 Pd1 S4 177.94(5) . 2_665
P1 Pd1 S4 167.68(5) . .
S1 Pd1 S4 95.77(5) . .
S4 Pd1 S4 83.60(5) 2_665 .
C1 S1 Pd1 112.98(17) . .
C6 C1 C2 110.2(5) . .
C6 C1 S1 130.1(4) . .
C2 C1 S1 119.4(4) . .
C5 C2 C1 115.3(5) . .
C5 C2 S2 110.5(4) . .
C1 C2 S2 133.9(4) . .
C2 S2 C3 92.6(3) . .
C4 C3 S2 111.1(4) . .
C4 C3 Si1 128.3(5) . .
S2 C3 Si1 120.5(3) . .
C3 C4 C5 112.4(5) . .
C2 C5 C4 113.4(5) . .
C2 C5 S3 110.2(4) . .
C4 C5 S3 136.2(4) . .
C5 S3 C6 91.4(3) . .
C1 C6 C7 127.4(5) . .
C1 C6 S3 112.8(4) . .
C7 C6 S3 119.8(4) . .
C8 C7 C6 125.9(5) . .
C8 C7 S6 112.4(4) . .
C6 C7 S6 121.5(4) . .
C8 S4 Pd1 106.69(17) . 2_665
C8 S4 Pd1 91.35(16) . .
Pd1 S4 Pd1 96.40(5) 2_665 .
C7 C8 C9 112.2(4) . .
C7 C8 S4 118.6(4) . .
C9 C8 S4 129.2(4) . .
C12 C9 C8 112.9(5) . .
C12 C9 S5 110.2(4) . .
C8 C9 S5 137.0(4) . .
C9 S5 C10 92.1(3) . .
C11 C10 S5 111.0(4) . .
C11 C10 Si2 123.9(4) . .
S5 C10 Si2 125.2(3) . .
C10 C11 C12 112.7(5) . .
C9 C12 C11 114.0(5) . .
C9 C12 S6 111.7(4) . .
C11 C12 S6 134.3(4) . .
C12 S6 C7 90.9(2) . .
C3 Si1 C13 107.3(3) . .
C3 Si1 C14 106.7(3) . .
C13 Si1 C14 111.3(3) . .
C3 Si1 C15 108.7(3) . .
C13 Si1 C15 110.8(4) . .
C14 Si1 C15 111.8(4) . .
C16 C15 C17 107.5(7) . .
C16 C15 C18 109.7(8) . .
C17 C15 C18 108.1(7) . .
C16 C15 Si1 110.8(6) . .
C17 C15 Si1 110.0(5) . .
C18 C15 Si1 110.7(5) . .
C19 Si2 C20 109.9(3) . .
C19 Si2 C21 111.3(3) . .
C20 Si2 C21 109.7(3) . .
C19 Si2 C10 109.2(3) . .
C20 Si2 C10 105.3(3) . .
C21 Si2 C10 111.3(3) . .
C23 C21 C22 109.3(5) . .
C23 C21 C24 109.7(6) . .
C22 C21 C24 107.7(6) . .
C23 C21 Si2 109.7(5) . .
C22 C21 Si2 111.3(4) . .
C24 C21 Si2 109.1(4) . .
C31 P1 C37 108.7(2) . .
C31 P1 C25 106.5(2) . .
C37 P1 C25 101.0(2) . .
C31 P1 Pd1 108.93(16) . .
C37 P1 Pd1 107.66(18) . .
C25 P1 Pd1 123.28(17) . .
C30 C25 C26 119.3(5) . .
C30 C25 P1 123.1(4) . .
C26 C25 P1 117.4(4) . .
C27 C26 C25 119.8(6) . .
C28 C27 C26 120.3(6) . .
C29 C28 C27 119.7(6) . .
C28 C29 C30 120.2(6) . .
C25 C30 C29 120.5(6) . .
C36 C31 C32 119.6(5) . .
C36 C31 P1 122.0(4) . .
C32 C31 P1 117.9(4) . .
C33 C32 C31 119.9(5) . .
C32 C33 C34 120.3(6) . .
C33 C34 C35 120.1(5) . .
C34 C35 C36 119.6(6) . .
C31 C36 C35 120.4(5) . .
C42 C37 C38 119.7(5) . .
C42 C37 P1 121.8(4) . .
C38 C37 P1 118.1(4) . .
C39 C38 C37 119.4(6) . .
C40 C39 C38 120.5(6) . .
C39 C40 C41 120.7(5) . .
C40 C41 C42 119.5(6) . .
C41 C42 C37 120.1(6) . .
Cl1 C43 Cl2 107.6(5) . .
N1 C44 C45 178.9(10) . .

loop_
_geom_bond_atom_site_label_1
_geom_bond_atom_site_label_2
_geom_bond_distance
_geom_bond_site_symmetry_2
Pd1 P1 2.2902(15) .
Pd1 S1 2.3127(14) .
Pd1 S4 2.3602(14) 2_665
Pd1 S4 2.3618(15) .
S1 C1 1.759(5) .
C1 C6 1.378(7) .
C1 C2 1.426(7) .
C2 C5 1.389(7) .
C2 S2 1.710(5) .
S2 C3 1.751(6) .
C3 C4 1.358(8) .
C3 Si1 1.874(6) .
C4 C5 1.431(7) .
C5 S3 1.732(5) .
S3 C6 1.756(5) .
C6 C7 1.461(7) .
C7 C8 1.368(7) .
C7 S6 1.744(5) .
S4 C8 1.787(5) .
S4 Pd1 2.3602(13) 2_665
C8 C9 1.421(7) .
C9 C12 1.385(7) .
C9 S5 1.721(5) .
S5 C10 1.751(5) .
C10 C11 1.362(8) .
C10 Si2 1.894(5) .
C11 C12 1.410(7) .
C12 S6 1.732(5) .
Si1 C13 1.880(7) .
Si1 C14 1.880(7) .
Si1 C15 1.905(7) .
C15 C16 1.487(11) .
C15 C17 1.524(11) .
C15 C18 1.538(10) .
Si2 C19 1.865(7) .
Si2 C20 1.875(6) .
Si2 C21 1.885(6) .
C21 C23 1.520(9) .
C21 C22 1.535(9) .
C21 C24 1.544(9) .
P1 C31 1.811(5) .
P1 C37 1.822(5) .
P1 C25 1.827(5) .
C25 C30 1.378(8) .
C25 C26 1.399(7) .
C26 C27 1.397(8) .
C27 C28 1.382(10) .
C28 C29 1.381(10) .
C29 C30 1.396(8) .
C31 C36 1.382(7) .
C31 C32 1.411(7) .
C32 C33 1.379(8) .
C33 C34 1.391(9) .
C34 C35 1.393(9) .
C35 C36 1.397(8) .
C37 C42 1.395(7) .
C37 C38 1.398(8) .
C38 C39 1.397(7) .
C39 C40 1.366(9) .
C40 C41 1.391(10) .
C41 C42 1.394(8) .
C43 Cl1 1.747(9) .
C43 Cl2 1.759(9) .
C44 N1 1.143(10) .
C44 C45 1.433(11) .

loop_
_geom_torsion_atom_site_label_1
_geom_torsion_atom_site_label_2
_geom_torsion_atom_site_label_3
_geom_torsion_atom_site_label_4
_geom_torsion
_geom_torsion_site_symmetry_1
_geom_torsion_site_symmetry_4
P1 Pd1 S1 C1 163.45(19) . .
S4 Pd1 S1 C1 -79.8(14) 2_665 .
S4 Pd1 S1 C1 -7.84(19) . .
Pd1 S1 C1 C6 -44.5(5) . .
Pd1 S1 C1 C2 141.5(3) . .
C6 C1 C2 C5 1.2(6) . .
S1 C1 C2 C5 176.3(4) . .
C6 C1 C2 S2 174.3(4) . .
S1 C1 C2 S2 -10.6(7) . .
C5 C2 S2 C3 -0.1(4) . .
C1 C2 S2 C3 -173.5(5) . .
C2 S2 C3 C4 0.2(4) . .
C2 S2 C3 Si1 177.5(3) . .
S2 C3 C4 C5 -0.2(6) . .
Si1 C3 C4 C5 -177.2(4) . .
C1 C2 C5 C4 174.8(4) . .
S2 C2 C5 C4 0.1(6) . .
C1 C2 C5 S3 -1.4(6) . .
S2 C2 C5 S3 -176.1(2) . .
C3 C4 C5 C2 0.1(7) . .
C3 C4 C5 S3 174.8(5) . .
C2 C5 S3 C6 0.9(4) . .
C4 C5 S3 C6 -174.0(6) . .
C2 C1 C6 C7 179.0(5) . .
S1 C1 C6 C7 4.6(8) . .
C2 C1 C6 S3 -0.5(5) . .
S1 C1 C6 S3 -174.9(3) . .
C5 S3 C6 C1 -0.2(4) . .
C5 S3 C6 C7 -179.8(4) . .
C1 C6 C7 C8 56.5(8) . .
S3 C6 C7 C8 -124.0(5) . .
C1 C6 C7 S6 -118.0(5) . .
S3 C6 C7 S6 61.5(5) . .
P1 Pd1 S4 C8 -59.9(3) . .
S1 Pd1 S4 C8 75.00(17) . .
S4 Pd1 S4 C8 -106.96(17) 2_665 .
P1 Pd1 S4 Pd1 47.1(2) . 2_665
S1 Pd1 S4 Pd1 -178.03(5) . 2_665
S4 Pd1 S4 Pd1 0.0 2_665 2_665
C6 C7 C8 C9 -174.6(5) . .
S6 C7 C8 C9 0.3(6) . .
C6 C7 C8 S4 6.2(7) . .
S6 C7 C8 S4 -178.9(3) . .
Pd1 S4 C8 C7 171.9(4) 2_665 .
Pd1 S4 C8 C7 -91.1(4) . .
Pd1 S4 C8 C9 -7.3(5) 2_665 .
Pd1 S4 C8 C9 89.8(5) . .
C7 C8 C9 C12 -0.4(6) . .
S4 C8 C9 C12 178.8(4) . .
C7 C8 C9 S5 178.8(4) . .
S4 C8 C9 S5 -2.0(9) . .
C12 C9 S5 C10 -0.1(4) . .
C8 C9 S5 C10 -179.4(6) . .
C9 S5 C10 C11 0.4(5) . .
C9 S5 C10 Si2 179.9(4) . .
S5 C10 C11 C12 -0.5(6) . .
Si2 C10 C11 C12 180.0(4) . .
C8 C9 C12 C11 179.3(5) . .
S5 C9 C12 C11 -0.1(6) . .
C8 C9 C12 S6 0.3(6) . .
S5 C9 C12 S6 -179.1(3) . .
C10 C11 C12 C9 0.5(7) . .
C10 C11 C12 S6 179.1(5) . .
C9 C12 S6 C7 -0.1(4) . .
C11 C12 S6 C7 -178.8(6) . .
C8 C7 S6 C12 -0.1(4) . .
C6 C7 S6 C12 175.0(5) . .
C4 C3 Si1 C13 149.8(6) . .
S2 C3 Si1 C13 -27.0(5) . .
C4 C3 Si1 C14 30.4(6) . .
S2 C3 Si1 C14 -146.3(4) . .
C4 C3 Si1 C15 -90.3(6) . .
S2 C3 Si1 C15 92.9(4) . .
C3 Si1 C15 C16 -60.1(7) . .
C13 Si1 C15 C16 57.7(7) . .
C14 Si1 C15 C16 -177.6(6) . .
C3 Si1 C15 C17 58.6(6) . .
C13 Si1 C15 C17 176.4(5) . .
C14 Si1 C15 C17 -58.9(6) . .
C3 Si1 C15 C18 178.0(6) . .
C13 Si1 C15 C18 -64.3(7) . .
C14 Si1 C15 C18 60.4(7) . .
C11 C10 Si2 C19 95.3(6) . .
S5 C10 Si2 C19 -84.1(4) . .
C11 C10 Si2 C20 -22.7(6) . .
S5 C10 Si2 C20 157.9(4) . .
C11 C10 Si2 C21 -141.5(5) . .
S5 C10 Si2 C21 39.1(5) . .
C19 Si2 C21 C23 177.0(4) . .
C20 Si2 C21 C23 -61.2(5) . .
C10 Si2 C21 C23 54.9(5) . .
C19 Si2 C21 C22 55.9(5) . .
C20 Si2 C21 C22 177.7(5) . .
C10 Si2 C21 C22 -66.2(5) . .
C19 Si2 C21 C24 -62.8(6) . .
C20 Si2 C21 C24 58.9(6) . .
C10 Si2 C21 C24 175.1(5) . .
S1 Pd1 P1 C31 120.12(18) . .
S4 Pd1 P1 C31 -58.04(18) 2_665 .
S4 Pd1 P1 C31 -104.8(3) . .
S1 Pd1 P1 C37 -122.21(17) . .
S4 Pd1 P1 C37 59.62(17) 2_665 .
S4 Pd1 P1 C37 12.9(3) . .
S1 Pd1 P1 C25 -5.6(2) . .
S4 Pd1 P1 C25 176.2(2) 2_665 .
S4 Pd1 P1 C25 129.5(3) . .
C31 P1 C25 C30 10.4(5) . .
C37 P1 C25 C30 -103.0(5) . .
Pd1 P1 C25 C30 137.2(4) . .
C31 P1 C25 C26 -174.4(4) . .
C37 P1 C25 C26 72.2(4) . .
Pd1 P1 C25 C26 -47.6(4) . .
C30 C25 C26 C27 -0.6(8) . .
P1 C25 C26 C27 -176.1(4) . .
C25 C26 C27 C28 0.1(9) . .
C26 C27 C28 C29 0.5(9) . .
C27 C28 C29 C30 -0.7(10) . .
C26 C25 C30 C29 0.5(9) . .
P1 C25 C30 C29 175.7(5) . .
C28 C29 C30 C25 0.2(10) . .
C37 P1 C31 C36 -25.8(5) . .
C25 P1 C31 C36 -133.8(4) . .
Pd1 P1 C31 C36 91.2(4) . .
C37 P1 C31 C32 162.4(4) . .
C25 P1 C31 C32 54.3(4) . .
Pd1 P1 C31 C32 -80.6(4) . .
C36 C31 C32 C33 2.7(8) . .
P1 C31 C32 C33 174.7(4) . .
C31 C32 C33 C34 -1.9(9) . .
C32 C33 C34 C35 -0.8(9) . .
C33 C34 C35 C36 2.6(8) . .
C32 C31 C36 C35 -0.8(7) . .
P1 C31 C36 C35 -172.5(4) . .
C34 C35 C36 C31 -1.8(8) . .
C31 P1 C37 C42 -40.9(5) . .
C25 P1 C37 C42 70.9(4) . .
Pd1 P1 C37 C42 -158.7(4) . .
C31 P1 C37 C38 147.1(4) . .
C25 P1 C37 C38 -101.1(4) . .
Pd1 P1 C37 C38 29.3(4) . .
C42 C37 C38 C39 0.6(7) . .
P1 C37 C38 C39 172.8(4) . .
C37 C38 C39 C40 2.3(8) . .
C38 C39 C40 C41 -3.1(9) . .
C39 C40 C41 C42 0.9(9) . .
C40 C41 C42 C37 2.0(8) . .
C38 C37 C42 C41 -2.7(7) . .
P1 C37 C42 C41 -174.6(4) . .
